data_4324362
loop_
_publ_author_name
'Kelly J. Kilpin'
'Martin L. Gower'
'Shane G. Telfer'
'Geoffrey B. Jameson'
'James D. Crowley'

_publ_section_title
;
 Toward the Self-Assembly of Metal-Organic Nanotubes Using Metal-Metal and
 \p-Stacking Interactions: Bis(pyridylethynyl) Silver(I)
 Metallo-macrocycles and Coordination Polymers
;
_journal_name_full 'Inorganic Chemistry'
_journal_page_first 1123
_journal_page_last 1134
_journal_paper_doi 10.1021/ic1020059
_journal_volume 50
_journal_year 2011
_chemical_formula_moiety '[C20 H12 Ag N2] [Cl O4] 1.5[H2 O]'
_chemical_formula_sum 'C20 H15 Ag Cl N2 O5.5'
_chemical_formula_weight 514.66
_chemical_name_systematic
; 
 ? 
;
_space_group_IT_number 2
_symmetry_cell_setting triclinic
_symmetry_space_group_name_Hall '-P 1'
_symmetry_space_group_name_H-M 'P -1'
_atom_sites_solution_hydrogens geom
_atom_sites_solution_primary direct
_atom_sites_solution_secondary difmap
_audit_creation_method SHELXL-97
_cell_angle_alpha 112.223(1)
_cell_angle_beta 102.814(1)
_cell_angle_gamma 106.508(1)
_cell_formula_units_Z 2
_cell_length_a 9.920(1)
_cell_length_b 10.875(1)
_cell_length_c 11.678(1)
_cell_measurement_reflns_used 6889
_cell_measurement_temperature 90(2)
_cell_measurement_theta_max 30.974
_cell_measurement_theta_min 3.067
_cell_volume 1038.38(17)
_computing_cell_refinement 'APEX2 and SAINT (Bruker, 2007)'
_computing_data_reduction 'SAINT v7.23A (Bruker, 2003)'
_computing_structure_refinement 'SHELXL-97 (Sheldrick, 1997)'
_computing_structure_solution 'SHELXS-97 (Sheldrick, 1990)'
_diffrn_ambient_temperature 90(2)
_diffrn_measured_fraction_theta_full 0.969
_diffrn_measured_fraction_theta_max 0.969
_diffrn_measurement_device_type 'CCD area detector'
_diffrn_measurement_method 'phi and omega scans'
_diffrn_radiation_monochromator graphite
_diffrn_radiation_source 'fine-focus sealed tube'
_diffrn_radiation_type MoK\a
_diffrn_radiation_wavelength 0.71069
_diffrn_reflns_av_R_equivalents 0.0345
_diffrn_reflns_av_sigmaI/netI 0.0227
_diffrn_reflns_limit_h_max 12
_diffrn_reflns_limit_h_min -12
_diffrn_reflns_limit_k_max 13
_diffrn_reflns_limit_k_min -13
_diffrn_reflns_limit_l_max 14
_diffrn_reflns_limit_l_min -14
_diffrn_reflns_number 21794
_diffrn_reflns_theta_full 25.50
_diffrn_reflns_theta_max 25.50
_diffrn_reflns_theta_min 2.44
_exptl_absorpt_coefficient_mu 1.135
_exptl_absorpt_correction_T_max 0.8758
_exptl_absorpt_correction_T_min 0.4489
_exptl_absorpt_correction_type multi-scan
_exptl_absorpt_process_details
;
 SADABS-2004/1 (Bruker,2004) was used for absorption correction.
_exptl_special_details 
;
_exptl_crystal_colour Colourless
_exptl_crystal_density_diffrn 1.646
_exptl_crystal_description Needle
_exptl_crystal_F_000 514
_exptl_crystal_size_max 0.84
_exptl_crystal_size_mid 0.26
_exptl_crystal_size_min 0.12
_refine_diff_density_max 0.958
_refine_diff_density_min -0.668
_refine_diff_density_rms 0.105
_refine_ls_extinction_method none
_refine_ls_goodness_of_fit_ref 1.089
_refine_ls_hydrogen_treatment mixed
_refine_ls_matrix_type full
_refine_ls_number_parameters 253
_refine_ls_number_reflns 3745
_refine_ls_number_restraints 0
_refine_ls_restrained_S_all 1.089
_refine_ls_R_factor_all 0.0370
_refine_ls_R_factor_gt 0.0350
_refine_ls_shift/su_max 0.000
_refine_ls_shift/su_mean 0.000
_refine_ls_structure_factor_coef Fsqd
_refine_ls_weighting_details 'calc w=1/[\s^2^(Fo^2^)+(0.0571P)^2^+1.8189P] where P=(Fo^2^+2Fc^2^)/3'
_refine_ls_weighting_scheme calc
_refine_ls_wR_factor_gt 0.1025
_refine_ls_wR_factor_ref 0.1051
_reflns_number_gt 3528
_reflns_number_total 3745
_reflns_threshold_expression >2sigma(I)
_cod_data_source_file ic1020059_si_002_1.cif
_cod_data_source_block mg13
_cod_original_cell_volume 1038.4(4)
_cod_original_formula_sum 'C20 H15 Ag Cl N2 O5.50'
_cod_database_code 4324362

loop_
_symmetry_equiv_pos_as_xyz
'x, y, z'
'-x, -y, -z'

loop_
_atom_site_label
_atom_site_type_symbol
_atom_site_fract_x
_atom_site_fract_y
_atom_site_fract_z
_atom_site_U_iso_or_equiv
_atom_site_adp_type
_atom_site_occupancy
_atom_site_symmetry_multiplicity
_atom_site_calc_flag
_atom_site_refinement_flags
Ag1 Ag 0.84976(3) 0.96456(3) 0.88975(3) 0.03180(12) Uani 1 1 d .
N1 N 0.9809(3) 1.1289(3) 0.8521(3) 0.0261(6) Uani 1 1 d .
N2 N 0.7035(3) 0.7805(3) 0.8952(3) 0.0259(6) Uani 1 1 d .
C1 C 0.9748(4) 1.2587(4) 0.8945(3) 0.0282(7) Uani 1 1 d .
H1 H 0.9263 1.2846 0.9559 0.034 Uiso 1 1 calc R
C2 C 1.0357(4) 1.3567(4) 0.8533(4) 0.0319(8) Uani 1 1 d .
H2 H 1.0295 1.4484 0.8863 0.038 Uiso 1 1 calc R
C3 C 1.1058(4) 1.3209(4) 0.7639(4) 0.0313(8) Uani 1 1 d .
H3 H 1.1473 1.3868 0.7333 0.038 Uiso 1 1 calc R
C4 C 1.1147(4) 1.1854(4) 0.7189(3) 0.0267(7) Uani 1 1 d .
C5 C 1.0503(4) 1.0940(4) 0.7660(3) 0.0269(7) Uani 1 1 d .
H5 H 1.0554 1.0018 0.7358 0.032 Uiso 1 1 calc R
C6 C 1.1850(4) 1.1387(4) 0.6221(4) 0.0301(8) Uani 1 1 d .
C7 C 1.2411(4) 1.1019(4) 0.5487(4) 0.0295(8) Uani 1 1 d .
C8 C 1.3130(3) 1.0551(4) 0.4538(3) 0.0229(6) Uani 1 1 d .
C9 C 1.3914(4) 1.1497(4) 0.4157(3) 0.0290(7) Uani 1 1 d .
H9 H 1.3972 1.2462 0.4506 0.035 Uiso 1 1 calc R
C10 C 1.4615(4) 1.1062(4) 0.3278(3) 0.0242(7) Uani 1 1 d .
H10 H 1.5154 1.1729 0.3030 0.029 Uiso 1 1 calc R
C11 C 1.4537(4) 0.9669(4) 0.2757(3) 0.0274(7) Uani 1 1 d .
H11 H 1.5027 0.9374 0.2155 0.033 Uiso 1 1 calc R
C12 C 0.6266(4) 0.1311(4) 0.6885(3) 0.0241(7) Uani 1 1 d .
C13 C 1.3040(3) 0.9135(4) 0.4008(3) 0.0250(7) Uani 1 1 d .
H13 H 1.2501 0.8472 0.4259 0.030 Uiso 1 1 calc R
C14 C 0.6330(4) 0.2762(4) 0.7423(3) 0.0280(7) Uani 1 1 d .
C15 C 0.6327(4) 0.3933(4) 0.7860(4) 0.0294(7) Uani 1 1 d .
C16 C 0.7174(4) 0.6538(4) 0.8474(3) 0.0267(7) Uani 1 1 d .
H16 H 0.7998 0.6498 0.8197 0.032 Uiso 1 1 calc R
C17 C 0.6163(4) 0.5281(4) 0.8367(3) 0.0280(7) Uani 1 1 d .
C18 C 0.4957(4) 0.5364(4) 0.8767(4) 0.0339(8) Uani 1 1 d .
H18 H 0.4227 0.4523 0.8690 0.041 Uiso 1 1 calc R
C19 C 0.4827(4) 0.6677(4) 0.9276(4) 0.0364(8) Uani 1 1 d .
H19 H 0.4025 0.6756 0.9575 0.044 Uiso 1 1 calc R
C20 C 0.5875(4) 0.7864(4) 0.9343(4) 0.0316(8) Uani 1 1 d .
H20 H 0.5774 0.8763 0.9679 0.038 Uiso 1 1 calc R
Cl1 Cl 0.16855(10) 0.78119(9) 0.83081(9) 0.0319(2) Uani 1 1 d .
O1 O 0.2382(5) 0.8263(5) 0.7529(5) 0.0832(13) Uani 1 1 d .
O2 O 0.1239(4) 0.6302(3) 0.7860(4) 0.0675(11) Uani 1 1 d .
O3 O 0.0387(3) 0.8140(3) 0.8256(3) 0.0467(7) Uani 1 1 d .
O4 O 0.2731(4) 0.8579(3) 0.9670(3) 0.0527(8) Uani 1 1 d .

loop_
_atom_site_aniso_label
_atom_site_aniso_U_11
_atom_site_aniso_U_22
_atom_site_aniso_U_33
_atom_site_aniso_U_23
_atom_site_aniso_U_13
_atom_site_aniso_U_12
Ag1 0.03405(18) 0.02471(17) 0.03903(19) 0.01410(13) 0.01766(13) 0.01329(13)
N1 0.0217(13) 0.0224(14) 0.0291(14) 0.0080(12) 0.0063(11) 0.0102(12)
N2 0.0265(14) 0.0221(14) 0.0304(14) 0.0113(12) 0.0107(12) 0.0128(12)
C1 0.0243(16) 0.0243(17) 0.0291(17) 0.0074(14) 0.0075(14) 0.0098(14)
C2 0.0302(17) 0.0203(16) 0.0373(19) 0.0059(14) 0.0105(15) 0.0122(15)
C3 0.0267(17) 0.0240(17) 0.0356(19) 0.0095(15) 0.0088(15) 0.0086(14)
C4 0.0186(15) 0.0252(17) 0.0288(17) 0.0076(14) 0.0066(13) 0.0076(13)
C5 0.0201(15) 0.0240(16) 0.0306(17) 0.0087(14) 0.0070(13) 0.0087(13)
C6 0.0135(14) 0.0237(17) 0.049(2) 0.0172(16) 0.0066(15) 0.0055(13)
C7 0.0238(16) 0.0189(16) 0.0313(18) 0.0092(14) -0.0009(15) 0.0016(14)
C8 0.0177(14) 0.0231(16) 0.0253(16) 0.0086(13) 0.0062(12) 0.0099(13)
C9 0.0274(17) 0.0225(16) 0.0350(18) 0.0119(14) 0.0083(14) 0.0123(14)
C10 0.0244(15) 0.0228(16) 0.0265(16) 0.0141(13) 0.0091(13) 0.0079(13)
C11 0.0235(16) 0.0299(18) 0.0263(16) 0.0118(14) 0.0073(13) 0.0108(14)
C12 0.0200(15) 0.0206(16) 0.0257(16) 0.0078(13) 0.0038(13) 0.0086(13)
C13 0.0174(14) 0.0205(15) 0.0284(16) 0.0079(13) 0.0045(12) 0.0041(13)
C14 0.0205(15) 0.0254(18) 0.0296(17) 0.0085(14) 0.0062(13) 0.0067(14)
C15 0.0213(16) 0.0262(18) 0.0336(18) 0.0113(15) 0.0066(14) 0.0070(14)
C16 0.0244(16) 0.0248(17) 0.0281(17) 0.0096(14) 0.0083(13) 0.0111(14)
C17 0.0258(16) 0.0237(16) 0.0306(17) 0.0112(14) 0.0054(14) 0.0112(14)
C18 0.0262(17) 0.0291(18) 0.048(2) 0.0185(17) 0.0152(16) 0.0114(15)
C19 0.0326(19) 0.040(2) 0.051(2) 0.0251(18) 0.0227(17) 0.0226(17)
C20 0.0329(18) 0.0311(18) 0.0374(19) 0.0160(16) 0.0151(16) 0.0204(16)
Cl1 0.0335(4) 0.0245(4) 0.0422(5) 0.0138(4) 0.0216(4) 0.0145(4)
O1 0.077(3) 0.115(4) 0.097(3) 0.066(3) 0.067(3) 0.042(3)
O2 0.069(2) 0.0236(15) 0.082(3) 0.0123(16) 0.0028(19) 0.0190(16)
O3 0.0416(16) 0.0509(18) 0.0635(19) 0.0274(15) 0.0301(15) 0.0313(14)
O4 0.0462(17) 0.0430(17) 0.0486(17) 0.0022(14) 0.0097(14) 0.0240(15)

loop_
_atom_type_symbol
_atom_type_description
_atom_type_scat_dispersion_real
_atom_type_scat_dispersion_imag
_atom_type_scat_source
C C 0.0033 0.0016 'International Tables Vol C Tables 4.2.6.8 and 6.1.1.4'
H H 0.0000 0.0000 'International Tables Vol C Tables 4.2.6.8 and 6.1.1.4'
N N 0.0061 0.0033 'International Tables Vol C Tables 4.2.6.8 and 6.1.1.4'
O O 0.0106 0.0060 'International Tables Vol C Tables 4.2.6.8 and 6.1.1.4'
Cl Cl 0.1484 0.1585 'International Tables Vol C Tables 4.2.6.8 and 6.1.1.4'
Ag Ag -0.8971 1.1015 'International Tables Vol C Tables 4.2.6.8 and 6.1.1.4'

loop_
_geom_angle_atom_site_label_1
_geom_angle_atom_site_label_2
_geom_angle_atom_site_label_3
_geom_angle
_geom_angle_site_symmetry_1
_geom_angle_site_symmetry_3
N2 Ag1 N1 171.31(10) . .
N2 Ag1 Ag1 98.29(8) . 2_777
N1 Ag1 Ag1 87.80(8) . 2_777
C1 N1 C5 118.1(3) . .
C1 N1 Ag1 121.3(2) . .
C5 N1 Ag1 119.7(2) . .
C16 N2 C20 118.7(3) . .
C16 N2 Ag1 120.6(2) . .
C20 N2 Ag1 120.3(2) . .
N1 C1 C2 122.8(3) . .
N1 C1 H1 118.6 . .
C2 C1 H1 118.6 . .
C1 C2 C3 119.5(3) . .
C1 C2 H2 120.3 . .
C3 C2 H2 120.3 . .
C2 C3 C4 118.7(3) . .
C2 C3 H3 120.7 . .
C4 C3 H3 120.7 . .
C5 C4 C3 117.7(3) . .
C5 C4 C6 120.4(3) . .
C3 C4 C6 121.9(3) . .
N1 C5 C4 123.3(3) . .
N1 C5 H5 118.4 . .
C4 C5 H5 118.4 . .
C7 C6 C4 178.7(4) . .
C6 C7 C8 179.7(4) . .
C9 C8 C13 119.0(3) . .
C9 C8 C7 120.9(3) . .
C13 C8 C7 120.1(3) . .
C10 C9 C8 120.9(3) . .
C10 C9 H9 119.5 . .
C8 C9 H9 119.5 . .
C11 C10 C9 120.4(3) . .
C11 C10 H10 119.8 . .
C9 C10 H10 119.8 . .
C10 C11 C12 119.7(3) . 2_766
C10 C11 H11 120.2 . .
C12 C11 H11 120.2 2_766 .
C13 C12 C11 119.8(3) 2_766 2_766
C13 C12 C14 120.9(3) 2_766 .
C11 C12 C14 119.4(3) 2_766 .
C12 C13 C8 120.3(3) 2_766 .
C12 C13 H13 119.9 2_766 .
C8 C13 H13 119.9 . .
C15 C14 C12 177.5(4) . .
C14 C15 C17 174.1(4) . .
N2 C16 C17 122.7(3) . .
N2 C16 H16 118.7 . .
C17 C16 H16 118.7 . .
C16 C17 C18 117.6(3) . .
C16 C17 C15 122.2(3) . .
C18 C17 C15 120.2(3) . .
C19 C18 C17 119.6(3) . .
C19 C18 H18 120.2 . .
C17 C18 H18 120.2 . .
C20 C19 C18 118.9(3) . .
C20 C19 H19 120.6 . .
C18 C19 H19 120.6 . .
N2 C20 C19 122.5(3) . .
N2 C20 H20 118.8 . .
C19 C20 H20 118.8 . .
O1 Cl1 O2 111.5(3) . .
O1 Cl1 O3 109.5(2) . .
O2 Cl1 O3 109.2(2) . .
O1 Cl1 O4 109.4(3) . .
O2 Cl1 O4 108.4(2) . .
O3 Cl1 O4 108.81(19) . .

loop_
_geom_bond_atom_site_label_1
_geom_bond_atom_site_label_2
_geom_bond_distance
_geom_bond_site_symmetry_2
Ag1 N2 2.146(3) .
Ag1 N1 2.147(3) .
Ag1 Ag1 3.1461(13) 2_777
N1 C1 1.332(5) .
N1 C5 1.340(5) .
N2 C16 1.337(5) .
N2 C20 1.337(5) .
C1 C2 1.372(5) .
C1 H1 0.9500 .
C2 C3 1.376(5) .
C2 H2 0.9500 .
C3 C4 1.401(5) .
C3 H3 0.9500 .
C4 C5 1.381(5) .
C4 C6 1.463(5) .
C5 H5 0.9500 .
C6 C7 1.132(5) .
C7 C8 1.459(5) .
C8 C9 1.382(5) .
C8 C13 1.392(5) .
C9 C10 1.377(5) .
C9 H9 0.9500 .
C10 C11 1.374(5) .
C10 H10 0.9500 .
C11 C12 1.396(5) 2_766
C11 H11 0.9500 .
C12 C13 1.387(5) 2_766
C12 C11 1.396(5) 2_766
C12 C14 1.436(5) .
C13 C12 1.387(5) 2_766
C13 H13 0.9500 .
C14 C15 1.181(5) .
C15 C17 1.431(5) .
C16 C17 1.388(5) .
C16 H16 0.9500 .
C17 C18 1.392(5) .
C18 C19 1.379(6) .
C18 H18 0.9500 .
C19 C20 1.371(5) .
C19 H19 0.9500 .
C20 H20 0.9500 .
Cl1 O1 1.404(4) .
Cl1 O2 1.415(3) .
Cl1 O3 1.426(3) .
Cl1 O4 1.440(3) .

loop_
_platon_squeeze_void_nr
_platon_squeeze_void_average_x
_platon_squeeze_void_average_y
_platon_squeeze_void_average_z
_platon_squeeze_void_volume
_platon_squeeze_void_count_electrons
_platon_squeeze_void_content
1 0.031 0.500 0.500 181 24 ' '
